data_4301846
loop_
_publ_author_name
'Wayne A. Chomitz'
'John Arnold'

_publ_section_title
;
Substitution and Reaction Chemistry of Cobalt Complexes Supported by [N2P2]
Ligands
;
_journal_name_full 'Inorganic Chemistry'
_journal_page_first 3274
_journal_page_last 3286
_journal_paper_doi 10.1021/ic802337t
_journal_volume 48
_journal_year 2009
_chemical_formula_moiety 'C23 H51 Co N2 O P2 Si'
_chemical_formula_sum 'C23 H51 Co N2 O P2 Si'
_chemical_formula_weight 520.62
_chemical_name_systematic
; 
 ? 
;
_space_group_IT_number 19
_symmetry_cell_setting orthorhombic
_symmetry_space_group_name_Hall 'P 2ac 2ab'
_symmetry_space_group_name_H-M 'P 21 21 21'
_atom_sites_solution_hydrogens geom
_atom_sites_solution_primary direct
_atom_sites_solution_secondary difmap
_audit_creation_method SHELXL-97
_cell_angle_alpha 90.00
_cell_angle_beta 90.00
_cell_angle_gamma 90.00
_cell_formula_units_Z 4
_cell_length_a 11.409(4)
_cell_length_b 15.440(5)
_cell_length_c 16.068(6)
_cell_measurement_reflns_used 2360
_cell_measurement_temperature 168(2)
_cell_measurement_theta_max 22.4
_cell_measurement_theta_min 3.4
_cell_volume 2830.5(17)
_computing_cell_refinement 'Bruker SAINT v7.07'
_computing_data_collection 'Bruker SMART v5.054d'
_computing_data_reduction 'Bruker SAINT v7.07'
_computing_structure_refinement 'SHELXL-97 (Sheldrick, 1997)'
_computing_structure_solution 'SHELXS-97 (Sheldrick, 1990)'
_diffrn_ambient_temperature 168(2)
_diffrn_measured_fraction_theta_full 0.957
_diffrn_measured_fraction_theta_max 0.957
_diffrn_measurement_device_type 'SMART 1000'
_diffrn_measurement_method '\w scans'
_diffrn_radiation_monochromator graphite
_diffrn_radiation_source 'fine-focus sealed tube'
_diffrn_radiation_type MoK\a
_diffrn_radiation_wavelength 0.71073
_diffrn_reflns_av_R_equivalents 0.0445
_diffrn_reflns_av_sigmaI/netI 0.0989
_diffrn_reflns_limit_h_max 12
_diffrn_reflns_limit_h_min -13
_diffrn_reflns_limit_k_max 4
_diffrn_reflns_limit_k_min -18
_diffrn_reflns_limit_l_max 18
_diffrn_reflns_limit_l_min -15
_diffrn_reflns_number 6208
_diffrn_reflns_theta_full 25.35
_diffrn_reflns_theta_max 25.35
_diffrn_reflns_theta_min 3.19
_diffrn_standards_decay_% 0
_diffrn_standards_interval_count 0
_diffrn_standards_interval_time 0
_diffrn_standards_number 0
_exptl_absorpt_coefficient_mu 0.778
_exptl_absorpt_correction_T_max 1.00
_exptl_absorpt_correction_T_min 0.69
_exptl_absorpt_correction_type empirical
_exptl_absorpt_process_details 'Blessing, 1995'
_exptl_crystal_colour green
_exptl_crystal_density_diffrn 1.222
_exptl_crystal_density_method 'not measured'
_exptl_crystal_description needle-like
_exptl_crystal_F_000 1128
_exptl_crystal_size_max 0.27
_exptl_crystal_size_mid 0.15
_exptl_crystal_size_min 0.12
_refine_diff_density_max 1.444
_refine_diff_density_min -0.395
_refine_diff_density_rms 0.103
_refine_ls_abs_structure_details 'Flack H D (1983), Acta Cryst. A39, 876-881'
_refine_ls_abs_structure_Flack 0.58(3)
_refine_ls_extinction_method none
_refine_ls_goodness_of_fit_ref 1.084
_refine_ls_hydrogen_treatment constr
_refine_ls_matrix_type full
_refine_ls_number_parameters 272
_refine_ls_number_reflns 4615
_refine_ls_number_restraints 0
_refine_ls_restrained_S_all 1.084
_refine_ls_R_factor_all 0.0869
_refine_ls_R_factor_gt 0.0632
_refine_ls_shift/su_max 0.009
_refine_ls_shift/su_mean 0.002
_refine_ls_structure_factor_coef Fsqd
_refine_ls_weighting_details 'calc w=1/[\s^2^(Fo^2^)+(0.0672P)^2^+0.3047P] where P=(Fo^2^+2Fc^2^)/3'
_refine_ls_weighting_scheme calc
_refine_ls_wR_factor_gt 0.1459
_refine_ls_wR_factor_ref 0.1560
_reflns_number_gt 3509
_reflns_number_total 4615
_reflns_threshold_expression >2sigma(I)
_cod_data_source_file ic802337t_si_006.cif
_cod_data_source_block wac8062
_cod_database_code 4301846

loop_
_symmetry_equiv_pos_as_xyz
'x, y, z'
'x+1/2, -y+1/2, -z'
'-x, y+1/2, -z+1/2'
'-x+1/2, -y, z+1/2'

loop_
_atom_site_label
_atom_site_type_symbol
_atom_site_fract_x
_atom_site_fract_y
_atom_site_fract_z
_atom_site_U_iso_or_equiv
_atom_site_adp_type
_atom_site_occupancy
_atom_site_symmetry_multiplicity
_atom_site_calc_flag
_atom_site_refinement_flags
_atom_site_disorder_assembly
_atom_site_disorder_group
Co1 Co 0.14092(6) 0.18399(5) 0.25793(6) 0.0256(2) Uani 1 1 d . . .
Si1 Si 0.38188(13) 0.11913(10) 0.24296(13) 0.0293(4) Uani 1 1 d . . .
P1 P 0.06909(16) 0.10308(10) 0.36694(12) 0.0275(4) Uani 1 1 d . . .
P2 P 0.06541(16) 0.11981(11) 0.14089(12) 0.0297(4) Uani 1 1 d . . .
O1 O -0.0140(5) 0.3350(3) 0.2815(4) 0.0633(17) Uani 1 1 d . . .
N1 N 0.3075(4) 0.2139(3) 0.2457(4) 0.0315(12) Uani 1 1 d . . .
N2 N 0.2714(4) 0.0398(3) 0.2497(4) 0.0262(11) Uani 1 1 d . . .
C1 C 0.3574(5) 0.3017(4) 0.2455(5) 0.0363(15) Uani 1 1 d . . .
C2 C 0.3371(8) 0.3442(5) 0.3280(5) 0.058(2) Uani 1 1 d . . .
H2A H 0.2530 0.3449 0.3402 0.087 Uiso 1 1 calc R . .
H2B H 0.3668 0.4038 0.3263 0.087 Uiso 1 1 calc R . .
H2C H 0.3784 0.3118 0.3715 0.087 Uiso 1 1 calc R . .
C3 C 0.4898(7) 0.3026(5) 0.2300(7) 0.080(3) Uani 1 1 d . . .
H3A H 0.5068 0.2752 0.1764 0.120 Uiso 1 1 calc R . .
H3B H 0.5295 0.2706 0.2745 0.120 Uiso 1 1 calc R . .
H3C H 0.5179 0.3626 0.2293 0.120 Uiso 1 1 calc R . .
C4 C 0.3003(10) 0.3555(6) 0.1791(6) 0.091(4) Uani 1 1 d . . .
H4A H 0.2153 0.3559 0.1876 0.137 Uiso 1 1 calc R . .
H4B H 0.3181 0.3309 0.1243 0.137 Uiso 1 1 calc R . .
H4C H 0.3303 0.4149 0.1819 0.137 Uiso 1 1 calc R . .
C5 C 0.4888(7) 0.0995(5) 0.3284(5) 0.051(2) Uani 1 1 d . . .
H5A H 0.4507 0.1100 0.3822 0.076 Uiso 1 1 calc R . .
H5B H 0.5556 0.1388 0.3221 0.076 Uiso 1 1 calc R . .
H5C H 0.5162 0.0394 0.3259 0.076 Uiso 1 1 calc R . .
C6 C 0.4733(7) 0.0954(5) 0.1484(5) 0.054(2) Uani 1 1 d . . .
H6A H 0.4258 0.1037 0.0982 0.081 Uiso 1 1 calc R . .
H6B H 0.5010 0.0353 0.1507 0.081 Uiso 1 1 calc R . .
H6C H 0.5407 0.1347 0.1470 0.081 Uiso 1 1 calc R . .
C7 C 0.2551(6) -0.0106(4) 0.3255(4) 0.0338(18) Uani 1 1 d . . .
H7A H 0.3112 0.0105 0.3680 0.041 Uiso 1 1 calc R . .
H7B H 0.2748 -0.0718 0.3135 0.041 Uiso 1 1 calc R . .
C8 C 0.1319(6) -0.0072(4) 0.3622(4) 0.0371(17) Uani 1 1 d . . .
H8A H 0.1341 -0.0316 0.4192 0.045 Uiso 1 1 calc R . .
H8B H 0.0797 -0.0443 0.3283 0.045 Uiso 1 1 calc R . .
C9 C 0.1096(6) 0.1437(4) 0.4737(4) 0.0391(19) Uani 1 1 d . . .
H9A H 0.0753 0.1040 0.5164 0.047 Uiso 1 1 calc R . .
C10 C 0.2413(6) 0.1451(5) 0.4839(5) 0.044(2) Uani 1 1 d . . .
H10A H 0.2612 0.1663 0.5396 0.067 Uiso 1 1 calc R . .
H10B H 0.2758 0.1836 0.4420 0.067 Uiso 1 1 calc R . .
H10C H 0.2724 0.0864 0.4766 0.067 Uiso 1 1 calc R . .
C11 C 0.0628(7) 0.2333(5) 0.4876(5) 0.057(2) Uani 1 1 d . . .
H11A H 0.0849 0.2532 0.5434 0.085 Uiso 1 1 calc R . .
H11B H -0.0228 0.2327 0.4827 0.085 Uiso 1 1 calc R . .
H11C H 0.0959 0.2727 0.4459 0.085 Uiso 1 1 calc R . .
C12 C -0.0877(6) 0.0737(4) 0.3780(5) 0.0410(19) Uani 1 1 d . . .
H12A H -0.1061 0.0399 0.3266 0.049 Uiso 1 1 calc R . .
C13 C -0.1177(7) 0.0139(5) 0.4481(5) 0.057(2) Uani 1 1 d . . .
H13A H -0.2023 0.0028 0.4482 0.086 Uiso 1 1 calc R . .
H13B H -0.0949 0.0405 0.5010 0.086 Uiso 1 1 calc R . .
H13C H -0.0756 -0.0409 0.4410 0.086 Uiso 1 1 calc R . .
C14 C -0.1701(6) 0.1516(5) 0.3744(6) 0.070(3) Uani 1 1 d . . .
H14A H -0.2513 0.1319 0.3806 0.105 Uiso 1 1 calc R . .
H14B H -0.1611 0.1810 0.3207 0.105 Uiso 1 1 calc R . .
H14C H -0.1509 0.1919 0.4194 0.105 Uiso 1 1 calc R . .
C15 C 0.2320(6) -0.0061(4) 0.1757(4) 0.0321(17) Uani 1 1 d . . .
H15A H 0.1667 -0.0451 0.1913 0.039 Uiso 1 1 calc R . .
H15B H 0.2971 -0.0426 0.1550 0.039 Uiso 1 1 calc R . .
C16 C 0.1907(7) 0.0536(5) 0.1048(5) 0.0431(19) Uani 1 1 d . . .
H16A H 0.1667 0.0183 0.0563 0.052 Uiso 1 1 calc R . .
H16B H 0.2557 0.0919 0.0873 0.052 Uiso 1 1 calc R . .
C17 C 0.0365(7) 0.1889(5) 0.0463(4) 0.0432(18) Uani 1 1 d . . .
H17A H -0.0139 0.1548 0.0074 0.052 Uiso 1 1 calc R . .
C18 C 0.1463(7) 0.2139(5) 0.0003(5) 0.057(2) Uani 1 1 d . . .
H18A H 0.1257 0.2494 -0.0481 0.085 Uiso 1 1 calc R . .
H18B H 0.1871 0.1615 -0.0183 0.085 Uiso 1 1 calc R . .
H18C H 0.1977 0.2471 0.0373 0.085 Uiso 1 1 calc R . .
C19 C -0.0310(7) 0.2694(5) 0.0716(5) 0.053(2) Uani 1 1 d . . .
H19A H -0.0459 0.3051 0.0223 0.079 Uiso 1 1 calc R . .
H19B H 0.0151 0.3026 0.1119 0.079 Uiso 1 1 calc R . .
H19C H -0.1057 0.2524 0.0968 0.079 Uiso 1 1 calc R . .
C20 C -0.0597(6) 0.0407(4) 0.1385(5) 0.0413(19) Uani 1 1 d . . .
H20A H -0.0505 0.0025 0.1883 0.050 Uiso 1 1 calc R . .
C21 C -0.0607(8) -0.0188(5) 0.0623(5) 0.058(2) Uani 1 1 d . . .
H21A H -0.1283 -0.0578 0.0655 0.087 Uiso 1 1 calc R . .
H21B H 0.0117 -0.0529 0.0610 0.087 Uiso 1 1 calc R . .
H21D H -0.0662 0.0163 0.0116 0.087 Uiso 1 1 calc R . .
C22 C -0.1752(6) 0.0876(5) 0.1486(6) 0.060(3) Uani 1 1 d . . .
H22A H -0.2396 0.0456 0.1471 0.091 Uiso 1 1 calc R . .
H22D H -0.1849 0.1294 0.1031 0.091 Uiso 1 1 calc R . .
H22B H -0.1760 0.1183 0.2020 0.091 Uiso 1 1 calc R . .
C23 C 0.0484(6) 0.2774(4) 0.2715(4) 0.0373(18) Uani 1 1 d . . .

loop_
_atom_site_aniso_label
_atom_site_aniso_U_11
_atom_site_aniso_U_22
_atom_site_aniso_U_33
_atom_site_aniso_U_23
_atom_site_aniso_U_13
_atom_site_aniso_U_12
Co1 0.0199(4) 0.0247(4) 0.0322(5) 0.0013(4) -0.0014(4) 0.0002(3)
Si1 0.0180(8) 0.0344(9) 0.0356(11) -0.0012(10) -0.0036(9) -0.0003(6)
P1 0.0234(10) 0.0270(9) 0.0321(11) -0.0017(8) 0.0054(8) -0.0014(7)
P2 0.0249(10) 0.0281(9) 0.0359(11) 0.0012(8) -0.0041(9) -0.0012(7)
O1 0.067(4) 0.045(3) 0.079(5) -0.009(3) -0.008(3) 0.031(3)
N1 0.023(2) 0.030(3) 0.041(4) -0.001(3) 0.003(3) -0.0029(19)
N2 0.019(2) 0.024(2) 0.035(3) 0.005(3) -0.001(3) -0.0003(18)
C1 0.028(3) 0.036(3) 0.045(4) -0.001(4) -0.001(4) -0.007(3)
C2 0.065(6) 0.042(5) 0.067(6) -0.009(4) 0.017(5) -0.027(4)
C3 0.053(5) 0.054(5) 0.134(10) -0.005(6) 0.025(6) -0.026(4)
C4 0.123(10) 0.061(6) 0.091(8) 0.040(6) -0.038(7) -0.052(7)
C5 0.028(4) 0.055(5) 0.069(6) 0.000(4) -0.011(4) 0.000(4)
C6 0.028(4) 0.055(5) 0.079(7) -0.006(5) 0.019(4) 0.000(4)
C7 0.042(5) 0.027(4) 0.032(4) 0.005(3) 0.005(4) 0.007(3)
C8 0.032(4) 0.032(4) 0.047(5) 0.004(3) 0.011(4) -0.004(3)
C9 0.045(5) 0.039(4) 0.033(5) 0.001(3) 0.011(4) -0.007(3)
C10 0.054(5) 0.044(4) 0.035(5) -0.006(3) -0.011(4) -0.006(4)
C11 0.045(5) 0.073(6) 0.053(6) -0.037(4) 0.003(4) 0.001(5)
C12 0.026(4) 0.034(4) 0.063(5) -0.013(4) 0.006(4) -0.014(3)
C13 0.048(5) 0.065(5) 0.059(6) -0.022(5) 0.028(4) -0.019(4)
C14 0.017(4) 0.066(5) 0.128(9) -0.040(6) 0.002(5) 0.000(4)
C15 0.034(4) 0.029(4) 0.033(4) -0.002(3) 0.001(3) -0.001(3)
C16 0.035(4) 0.047(4) 0.047(5) -0.009(4) 0.001(4) 0.005(3)
C17 0.054(5) 0.047(4) 0.029(4) 0.006(4) -0.008(3) -0.016(4)
C18 0.054(5) 0.066(6) 0.051(5) 0.007(4) -0.003(5) -0.012(4)
C19 0.052(5) 0.043(4) 0.063(6) 0.016(4) -0.016(4) 0.010(4)
C20 0.037(4) 0.029(4) 0.058(5) 0.008(4) -0.005(4) -0.007(3)
C21 0.070(6) 0.043(4) 0.061(6) -0.002(4) -0.024(5) -0.019(5)
C22 0.031(4) 0.056(5) 0.095(8) 0.019(5) -0.008(5) 0.000(4)
C23 0.047(4) 0.031(3) 0.034(5) 0.000(3) -0.007(3) 0.002(3)

loop_
_atom_type_symbol
_atom_type_description
_atom_type_scat_dispersion_real
_atom_type_scat_dispersion_imag
_atom_type_scat_source
C C 0.0033 0.0016 'International Tables Vol C Tables 4.2.6.8 and 6.1.1.4'
H H 0.0000 0.0000 'International Tables Vol C Tables 4.2.6.8 and 6.1.1.4'
Co Co 0.3494 0.9721 'International Tables Vol C Tables 4.2.6.8 and 6.1.1.4'
N N 0.0061 0.0033 'International Tables Vol C Tables 4.2.6.8 and 6.1.1.4'
O O 0.0106 0.0060 'International Tables Vol C Tables 4.2.6.8 and 6.1.1.4'
P P 0.1023 0.0942 'International Tables Vol C Tables 4.2.6.8 and 6.1.1.4'
Si Si 0.0817 0.0704 'International Tables Vol C Tables 4.2.6.8 and 6.1.1.4'

loop_
_geom_angle_atom_site_label_1
_geom_angle_atom_site_label_2
_geom_angle_atom_site_label_3
_geom_angle
_geom_angle_site_symmetry_1
_geom_angle_site_symmetry_3
_geom_angle_publ_flag
C23 Co1 N1 113.0(3) . . ?
C23 Co1 P2 103.0(2) . . ?
N1 Co1 P2 112.50(19) . . ?
C23 Co1 P1 97.7(2) . . ?
N1 Co1 P1 123.20(18) . . ?
P2 Co1 P1 104.82(7) . . ?
N1 Si1 N2 103.9(2) . . ?
N1 Si1 C5 116.7(3) . . ?
N2 Si1 C5 108.1(3) . . ?
N1 Si1 C6 117.9(4) . . ?
N2 Si1 C6 108.1(3) . . ?
C5 Si1 C6 101.6(4) . . ?
C8 P1 C12 98.8(3) . . ?
C8 P1 C9 104.4(3) . . ?
C12 P1 C9 103.4(3) . . ?
C8 P1 Co1 109.3(2) . . ?
C12 P1 Co1 123.3(3) . . ?
C9 P1 Co1 115.1(2) . . ?
C16 P2 C20 102.8(3) . . ?
C16 P2 C17 101.3(3) . . ?
C20 P2 C17 102.6(3) . . ?
C16 P2 Co1 101.9(2) . . ?
C20 P2 Co1 125.7(3) . . ?
C17 P2 Co1 118.8(2) . . ?
C1 N1 Si1 127.1(4) . . ?
C1 N1 Co1 126.2(4) . . ?
Si1 N1 Co1 106.5(2) . . ?
C15 N2 C7 112.5(4) . . ?
C15 N2 Si1 120.6(4) . . ?
C7 N2 Si1 120.9(4) . . ?
N1 C1 C2 110.0(6) . . ?
N1 C1 C4 110.2(6) . . ?
C2 C1 C4 108.6(7) . . ?
N1 C1 C3 113.0(5) . . ?
C2 C1 C3 107.0(7) . . ?
C4 C1 C3 107.9(7) . . ?
C1 C2 H2A 109.5 . . ?
C1 C2 H2B 109.5 . . ?
H2A C2 H2B 109.5 . . ?
C1 C2 H2C 109.5 . . ?
H2A C2 H2C 109.5 . . ?
H2B C2 H2C 109.5 . . ?
C1 C3 H3A 109.5 . . ?
C1 C3 H3B 109.5 . . ?
H3A C3 H3B 109.5 . . ?
C1 C3 H3C 109.5 . . ?
H3A C3 H3C 109.5 . . ?
H3B C3 H3C 109.5 . . ?
C1 C4 H4A 109.5 . . ?
C1 C4 H4B 109.5 . . ?
H4A C4 H4B 109.5 . . ?
C1 C4 H4C 109.5 . . ?
H4A C4 H4C 109.5 . . ?
H4B C4 H4C 109.5 . . ?
Si1 C5 H5A 109.5 . . ?
Si1 C5 H5B 109.5 . . ?
H5A C5 H5B 109.5 . . ?
Si1 C5 H5C 109.5 . . ?
H5A C5 H5C 109.5 . . ?
H5B C5 H5C 109.5 . . ?
Si1 C6 H6A 109.5 . . ?
Si1 C6 H6B 109.5 . . ?
H6A C6 H6B 109.5 . . ?
Si1 C6 H6C 109.5 . . ?
H6A C6 H6C 109.5 . . ?
H6B C6 H6C 109.5 . . ?
N2 C7 C8 115.0(5) . . ?
N2 C7 H7A 108.5 . . ?
C8 C7 H7A 108.5 . . ?
N2 C7 H7B 108.5 . . ?
C8 C7 H7B 108.5 . . ?
H7A C7 H7B 107.5 . . ?
C7 C8 P1 113.9(4) . . ?
C7 C8 H8A 108.8 . . ?
P1 C8 H8A 108.8 . . ?
C7 C8 H8B 108.8 . . ?
P1 C8 H8B 108.8 . . ?
H8A C8 H8B 107.7 . . ?
C11 C9 C10 108.9(6) . . ?
C11 C9 P1 110.8(6) . . ?
C10 C9 P1 110.3(5) . . ?
C11 C9 H9A 108.9 . . ?
C10 C9 H9A 108.9 . . ?
P1 C9 H9A 108.9 . . ?
C9 C10 H10A 109.5 . . ?
C9 C10 H10B 109.5 . . ?
H10A C10 H10B 109.5 . . ?
C9 C10 H10C 109.5 . . ?
H10A C10 H10C 109.5 . . ?
H10B C10 H10C 109.5 . . ?
C9 C11 H11A 109.5 . . ?
C9 C11 H11B 109.5 . . ?
H11A C11 H11B 109.5 . . ?
C9 C11 H11C 109.5 . . ?
H11A C11 H11C 109.5 . . ?
H11B C11 H11C 109.5 . . ?
C13 C12 C14 112.0(7) . . ?
C13 C12 P1 116.3(6) . . ?
C14 C12 P1 113.4(5) . . ?
C13 C12 H12A 104.5 . . ?
C14 C12 H12A 104.5 . . ?
P1 C12 H12A 104.5 . . ?
C12 C13 H13A 109.5 . . ?
C12 C13 H13B 109.5 . . ?
H13A C13 H13B 109.5 . . ?
C12 C13 H13C 109.5 . . ?
H13A C13 H13C 109.5 . . ?
H13B C13 H13C 109.5 . . ?
C12 C14 H14A 109.5 . . ?
C12 C14 H14B 109.5 . . ?
H14A C14 H14B 109.5 . . ?
C12 C14 H14C 109.5 . . ?
H14A C14 H14C 109.5 . . ?
H14B C14 H14C 109.5 . . ?
N2 C15 C16 114.1(5) . . ?
N2 C15 H15A 108.7 . . ?
C16 C15 H15A 108.7 . . ?
N2 C15 H15B 108.7 . . ?
C16 C15 H15B 108.7 . . ?
H15A C15 H15B 107.6 . . ?
C15 C16 P2 109.6(5) . . ?
C15 C16 H16A 109.8 . . ?
P2 C16 H16A 109.8 . . ?
C15 C16 H16B 109.7 . . ?
P2 C16 H16B 109.7 . . ?
H16A C16 H16B 108.2 . . ?
C18 C17 C19 110.1(7) . . ?
C18 C17 P2 113.3(5) . . ?
C19 C17 P2 109.7(5) . . ?
C18 C17 H17A 107.9 . . ?
C19 C17 H17A 107.9 . . ?
P2 C17 H17A 107.9 . . ?
C17 C18 H18A 109.5 . . ?
C17 C18 H18B 109.5 . . ?
H18A C18 H18B 109.5 . . ?
C17 C18 H18C 109.5 . . ?
H18A C18 H18C 109.5 . . ?
H18B C18 H18C 109.5 . . ?
C17 C19 H19A 109.5 . . ?
C17 C19 H19B 109.5 . . ?
H19A C19 H19B 109.5 . . ?
C17 C19 H19C 109.5 . . ?
H19A C19 H19C 109.5 . . ?
H19B C19 H19C 109.5 . . ?
C22 C20 C21 111.5(7) . . ?
C22 C20 P2 110.4(5) . . ?
C21 C20 P2 114.4(6) . . ?
C22 C20 H20A 106.7 . . ?
C21 C20 H20A 106.7 . . ?
P2 C20 H20A 106.7 . . ?
C20 C21 H21A 109.5 . . ?
C20 C21 H21B 109.5 . . ?
H21A C21 H21B 109.5 . . ?
C20 C21 H21D 109.5 . . ?
H21A C21 H21D 109.5 . . ?
H21B C21 H21D 109.5 . . ?
C20 C22 H22A 109.5 . . ?
C20 C22 H22D 109.5 . . ?
H22A C22 H22D 109.5 . . ?
C20 C22 H22B 109.5 . . ?
H22A C22 H22B 109.5 . . ?
H22D C22 H22B 109.5 . . ?
O1 C23 Co1 177.3(6) . . ?

loop_
_geom_bond_atom_site_label_1
_geom_bond_atom_site_label_2
_geom_bond_distance
_geom_bond_site_symmetry_2
_geom_bond_publ_flag
Co1 C23 1.800(7) . ?
Co1 N1 1.966(5) . ?
Co1 P2 2.294(2) . ?
Co1 P1 2.302(2) . ?
Si1 N1 1.692(5) . ?
Si1 N2 1.761(4) . ?
Si1 C5 1.861(8) . ?
Si1 C6 1.879(8) . ?
P1 C8 1.850(6) . ?
P1 C12 1.854(7) . ?
P1 C9 1.885(7) . ?
P2 C16 1.850(7) . ?
P2 C20 1.879(7) . ?
P2 C17 1.886(7) . ?
O1 C23 1.151(8) . ?
N1 C1 1.470(7) . ?
N2 C15 1.455(8) . ?
N2 C7 1.458(8) . ?
C1 C2 1.498(10) . ?
C1 C4 1.501(10) . ?
C1 C3 1.531(10) . ?
C2 H2A 0.9800 . ?
C2 H2B 0.9800 . ?
C2 H2C 0.9800 . ?
C3 H3A 0.9800 . ?
C3 H3B 0.9800 . ?
C3 H3C 0.9800 . ?
C4 H4A 0.9800 . ?
C4 H4B 0.9800 . ?
C4 H4C 0.9800 . ?
C5 H5A 0.9800 . ?
C5 H5B 0.9800 . ?
C5 H5C 0.9800 . ?
C6 H6A 0.9800 . ?
C6 H6B 0.9800 . ?
C6 H6C 0.9800 . ?
C7 C8 1.525(9) . ?
C7 H7A 0.9900 . ?
C7 H7B 0.9900 . ?
C8 H8A 0.9900 . ?
C8 H8B 0.9900 . ?
C9 C11 1.500(10) . ?
C9 C10 1.511(10) . ?
C9 H9A 1.0000 . ?
C10 H10A 0.9800 . ?
C10 H10B 0.9800 . ?
C10 H10C 0.9800 . ?
C11 H11A 0.9800 . ?
C11 H11B 0.9800 . ?
C11 H11C 0.9800 . ?
C12 C13 1.496(10) . ?
C12 C14 1.527(10) . ?
C12 H12A 1.0000 . ?
C13 H13A 0.9800 . ?
C13 H13B 0.9800 . ?
C13 H13C 0.9800 . ?
C14 H14A 0.9800 . ?
C14 H14B 0.9800 . ?
C14 H14C 0.9800 . ?
C15 C16 1.539(9) . ?
C15 H15A 0.9900 . ?
C15 H15B 0.9900 . ?
C16 H16A 0.9900 . ?
C16 H16B 0.9900 . ?
C17 C18 1.505(10) . ?
C17 C19 1.517(10) . ?
C17 H17A 1.0000 . ?
C18 H18A 0.9800 . ?
C18 H18B 0.9800 . ?
C18 H18C 0.9800 . ?
C19 H19A 0.9800 . ?
C19 H19B 0.9800 . ?
C19 H19C 0.9800 . ?
C20 C22 1.513(10) . ?
C20 C21 1.530(10) . ?
C20 H20A 1.0000 . ?
C21 H21A 0.9800 . ?
C21 H21B 0.9800 . ?
C21 H21D 0.9800 . ?
C22 H22A 0.9800 . ?
C22 H22D 0.9800 . ?
C22 H22B 0.9800 . ?

loop_
_geom_torsion_atom_site_label_1
_geom_torsion_atom_site_label_2
_geom_torsion_atom_site_label_3
_geom_torsion_atom_site_label_4
_geom_torsion
_geom_torsion_site_symmetry_1
_geom_torsion_site_symmetry_2
_geom_torsion_site_symmetry_3
_geom_torsion_site_symmetry_4
_geom_torsion_publ_flag
C23 Co1 P1 C8 171.7(3) . . . . ?
N1 Co1 P1 C8 -64.2(3) . . . . ?
P2 Co1 P1 C8 66.1(3) . . . . ?
C23 Co1 P1 C12 56.7(3) . . . . ?
N1 Co1 P1 C12 -179.3(3) . . . . ?
P2 Co1 P1 C12 -49.0(3) . . . . ?
C23 Co1 P1 C9 -71.2(3) . . . . ?
N1 Co1 P1 C9 52.9(3) . . . . ?
P2 Co1 P1 C9 -176.9(3) . . . . ?
C23 Co1 P2 C16 158.5(3) . . . . ?
N1 Co1 P2 C16 36.5(3) . . . . ?
P1 Co1 P2 C16 -99.8(3) . . . . ?
C23 Co1 P2 C20 -86.1(4) . . . . ?
N1 Co1 P2 C20 151.9(3) . . . . ?
P1 Co1 P2 C20 15.6(3) . . . . ?
C23 Co1 P2 C17 48.4(4) . . . . ?
N1 Co1 P2 C17 -73.6(3) . . . . ?
P1 Co1 P2 C17 150.1(3) . . . . ?
N2 Si1 N1 C1 177.3(6) . . . . ?
C5 Si1 N1 C1 58.4(8) . . . . ?
C6 Si1 N1 C1 -63.0(7) . . . . ?
N2 Si1 N1 Co1 1.5(4) . . . . ?
C5 Si1 N1 Co1 -117.4(4) . . . . ?
C6 Si1 N1 Co1 121.2(4) . . . . ?
C23 Co1 N1 C1 -1.1(7) . . . . ?
P2 Co1 N1 C1 115.0(6) . . . . ?
P1 Co1 N1 C1 -118.0(6) . . . . ?
C23 Co1 N1 Si1 174.7(3) . . . . ?
P2 Co1 N1 Si1 -69.1(3) . . . . ?
P1 Co1 N1 Si1 57.9(4) . . . . ?
N1 Si1 N2 C15 101.4(5) . . . . ?
C5 Si1 N2 C15 -133.9(5) . . . . ?
C6 Si1 N2 C15 -24.7(5) . . . . ?
N1 Si1 N2 C7 -107.7(5) . . . . ?
C5 Si1 N2 C7 17.0(5) . . . . ?
C6 Si1 N2 C7 126.3(5) . . . . ?
Si1 N1 C1 C2 -111.4(7) . . . . ?
Co1 N1 C1 C2 63.6(8) . . . . ?
Si1 N1 C1 C4 128.9(7) . . . . ?
Co1 N1 C1 C4 -56.1(9) . . . . ?
Si1 N1 C1 C3 8.1(11) . . . . ?
Co1 N1 C1 C3 -176.9(6) . . . . ?
C15 N2 C7 C8 -82.2(7) . . . . ?
Si1 N2 C7 C8 124.7(5) . . . . ?
N2 C7 C8 P1 -45.7(8) . . . . ?
C12 P1 C8 C7 161.3(6) . . . . ?
C9 P1 C8 C7 -92.4(6) . . . . ?
Co1 P1 C8 C7 31.3(6) . . . . ?
C8 P1 C9 C11 -179.3(5) . . . . ?
C12 P1 C9 C11 -76.4(6) . . . . ?
Co1 P1 C9 C11 60.9(6) . . . . ?
C8 P1 C9 C10 60.0(6) . . . . ?
C12 P1 C9 C10 162.9(5) . . . . ?
Co1 P1 C9 C10 -59.8(6) . . . . ?
C8 P1 C12 C13 54.3(6) . . . . ?
C9 P1 C12 C13 -52.9(6) . . . . ?
Co1 P1 C12 C13 174.4(4) . . . . ?
C8 P1 C12 C14 -173.7(6) . . . . ?
C9 P1 C12 C14 79.2(7) . . . . ?
Co1 P1 C12 C14 -53.5(7) . . . . ?
C7 N2 C15 C16 151.8(6) . . . . ?
Si1 N2 C15 C16 -55.1(7) . . . . ?
N2 C15 C16 P2 -60.5(7) . . . . ?
C20 P2 C16 C15 -76.5(5) . . . . ?
C17 P2 C16 C15 177.7(5) . . . . ?
Co1 P2 C16 C15 54.7(5) . . . . ?
C16 P2 C17 C18 -35.6(6) . . . . ?
C20 P2 C17 C18 -141.6(6) . . . . ?
Co1 P2 C17 C18 74.8(6) . . . . ?
C16 P2 C17 C19 -159.1(5) . . . . ?
C20 P2 C17 C19 94.9(5) . . . . ?
Co1 P2 C17 C19 -48.7(6) . . . . ?
C16 P2 C20 C22 -168.0(6) . . . . ?
C17 P2 C20 C22 -63.1(7) . . . . ?
Co1 P2 C20 C22 77.1(6) . . . . ?
C16 P2 C20 C21 -41.3(6) . . . . ?
C17 P2 C20 C21 63.5(6) . . . . ?
Co1 P2 C20 C21 -156.3(5) . . . . ?
N1 Co1 C23 O1 -159(15) . . . . ?
P2 Co1 C23 O1 80(15) . . . . ?
P1 Co1 C23 O1 -27(15) . . . . ?
